data_7002313
loop_
_publ_author_name
'Liu, Hai-Yan'
'Wu, Hua'
'Ma, Jian-Fang'
'Yang, Jin'
'Liu, Ying-Ying'

_publ_section_title
;
 Syntheses, structures, and photoluminescence of a series of silver(I)
 sulfonates with pyrazine derivatives
;
_journal_issue 38
_journal_name_full 'Dalton Transactions'
_journal_page_first 7957
_journal_page_last 7968
_journal_paper_doi 10.1039/b905483a
_journal_year 2009
_chemical_formula_moiety 'C14 H18 Ag N3 O3 S'
_chemical_formula_sum 'C14 H18 Ag N3 O3 S'
_chemical_formula_weight 416.24
_chemical_name_systematic
;
?
;
_space_group_IT_number 33
_symmetry_cell_setting orthorhombic
_symmetry_space_group_name_Hall 'P 2c -2n'
_symmetry_space_group_name_H-M 'P n a 21'
_atom_sites_solution_hydrogens geom
_atom_sites_solution_primary direct
_atom_sites_solution_secondary difmap
_audit_creation_method SHELXL-97
_cell_angle_alpha 90.00
_cell_angle_beta 90.00
_cell_angle_gamma 90.00
_cell_formula_units_Z 4
_cell_length_a 14.092(3)
_cell_length_b 11.078(2)
_cell_length_c 10.092(2)
_cell_measurement_reflns_used 3409
_cell_measurement_temperature 293(2)
_cell_measurement_theta_max 27.5
_cell_measurement_theta_min 3.1
_cell_volume 1575.5(5)
_computing_cell_refinement PROCESS-AUTO
_computing_data_collection PROCESS-AUTO
_computing_data_reduction PROCESS-AUTO
_computing_molecular_graphics 'SHELXTL-PLUS (Sheldrick, 1990)'
_computing_publication_material SHELXL-97
_computing_structure_refinement 'SHELXL-97 (Sheldrick, 1997)'
_computing_structure_solution 'SHELXS-97 (Sheldrick, 1997)'
_diffrn_ambient_temperature 293(2)
_diffrn_detector_area_resol_mean 10.0
_diffrn_measured_fraction_theta_full 0.998
_diffrn_measured_fraction_theta_max 0.998
_diffrn_measurement_device_type 'Rigaku RAXIS-RAPID'
_diffrn_measurement_method '\w scans'
_diffrn_radiation_monochromator graphite
_diffrn_radiation_source 'fine-focus sealed tube'
_diffrn_radiation_type MoK\a
_diffrn_radiation_wavelength 0.71073
_diffrn_reflns_av_R_equivalents 0.0208
_diffrn_reflns_av_sigmaI/netI 0.0207
_diffrn_reflns_limit_h_max 18
_diffrn_reflns_limit_h_min -18
_diffrn_reflns_limit_k_max 14
_diffrn_reflns_limit_k_min -14
_diffrn_reflns_limit_l_max 13
_diffrn_reflns_limit_l_min -12
_diffrn_reflns_number 14747
_diffrn_reflns_theta_full 27.48
_diffrn_reflns_theta_max 27.48
_diffrn_reflns_theta_min 3.09
_exptl_absorpt_coefficient_mu 1.427
_exptl_absorpt_correction_T_max 0.77
_exptl_absorpt_correction_T_min 0.63
_exptl_absorpt_correction_type multi-scan
_exptl_absorpt_process_details 'SADABS (Sheldrick, 1996)'
_exptl_crystal_colour colorless
_exptl_crystal_density_diffrn 1.755
_exptl_crystal_density_method 'not measured'
_exptl_crystal_description block
_exptl_crystal_F_000 840
_exptl_crystal_size_max 0.31
_exptl_crystal_size_mid 0.20
_exptl_crystal_size_min 0.18
_refine_diff_density_max 0.303
_refine_diff_density_min -0.471
_refine_diff_density_rms 0.083
_refine_ls_abs_structure_details 'Flack H D (1983), Acta Cryst. A39, 876-881'
_refine_ls_abs_structure_Flack -0.01(2)
_refine_ls_extinction_method none
_refine_ls_goodness_of_fit_ref 1.052
_refine_ls_hydrogen_treatment mixed
_refine_ls_matrix_type full
_refine_ls_number_parameters 207
_refine_ls_number_reflns 3596
_refine_ls_number_restraints 4
_refine_ls_restrained_S_all 1.053
_refine_ls_R_factor_all 0.0240
_refine_ls_R_factor_gt 0.0225
_refine_ls_shift/su_max 0.001
_refine_ls_shift/su_mean 0.000
_refine_ls_structure_factor_coef Fsqd
_refine_ls_weighting_details 'calc w=1/[\s^2^(Fo^2^)+(0.0392P)^2^+0.1055P] where P=(Fo^2^+2Fc^2^)/3'
_refine_ls_weighting_scheme calc
_refine_ls_wR_factor_gt 0.0581
_refine_ls_wR_factor_ref 0.0588
_reflns_number_gt 3409
_reflns_number_total 3596
_reflns_threshold_expression >2sigma(I)
_cod_data_source_file b905483a.txt
_cod_data_source_block 7
_cod_depositor_comments
;
The following automatic conversions were performed:
'_symmetry_cell_setting' value 'Orthorhombic' changed to 'orthorhombic'
according to '/home/saulius/struct/CIF-dictionaries/cif_core.dic'
dictionary named 'cif_core.dic' version 2.4.1 from 2010-06-29.

Automatic conversion script
Id: cif_fix_enum 1527 2010-12-29 10:47:43Z saulius 
;
_cod_original_cell_volume 1575.6(5)
_cod_database_code 7002313

loop_
_symmetry_equiv_pos_as_xyz
'x, y, z'
'-x, -y, z+1/2'
'-x+1/2, y+1/2, z+1/2'
'x+1/2, -y+1/2, z'

loop_
_atom_site_label
_atom_site_type_symbol
_atom_site_fract_x
_atom_site_fract_y
_atom_site_fract_z
_atom_site_U_iso_or_equiv
_atom_site_adp_type
_atom_site_occupancy
_atom_site_symmetry_multiplicity
_atom_site_calc_flag
_atom_site_refinement_flags
_atom_site_disorder_assembly
_atom_site_disorder_group
Ag1 Ag 0.457980(10) 0.191397(18) 0.12649(3) 0.04791(7) Uani 1 1 d . . .
S1 S 0.43798(4) 0.12140(6) 0.46507(6) 0.03927(13) Uani 1 1 d . . .
O3 O 0.44901(13) 0.2294(2) 0.3838(2) 0.0506(5) Uani 1 1 d . . .
O2 O 0.42718(14) 0.1480(2) 0.60456(17) 0.0555(5) Uani 1 1 d . . .
N2 N 0.61227(13) 0.21850(17) 0.1078(2) 0.0339(4) Uani 1 1 d . . .
C3 C 0.23380(18) -0.0321(2) 0.2375(2) 0.0381(5) Uani 1 1 d . . .
C12 C 0.65532(15) 0.2604(2) -0.0005(2) 0.0311(4) Uani 1 1 d . . .
C11 C 0.75483(15) 0.2761(2) -0.0025(2) 0.0301(4) Uani 1 1 d . . .
O1 O 0.51234(15) 0.0339(2) 0.43779(18) 0.0589(6) Uani 1 1 d . . .
C2 C 0.32267(17) 0.0037(2) 0.2846(2) 0.0339(5) Uani 1 1 d . . .
C8 C 0.2219(2) -0.0884(3) 0.1020(2) 0.0562(7) Uani 1 1 d . . .
H8A H 0.2826 -0.0935 0.0591 0.084 Uiso 1 1 calc RD . .
H8B H 0.1800 -0.0396 0.0496 0.084 Uiso 1 1 calc R . .
H8C H 0.1957 -0.1679 0.1113 0.084 Uiso 1 1 calc R . .
N1 N 0.40384(17) -0.0047(2) 0.2043(2) 0.0417(5) Uani 1 1 d D . .
H1N H 0.4542(13) -0.015(2) 0.252(2) 0.028(7) Uiso 1 1 d D . .
H2N H 0.4070(10) -0.050(3) 0.141(3) 0.068(10) Uiso 1 1 d D . .
C5 C 0.16057(17) 0.0323(2) 0.4449(2) 0.0386(5) Uani 1 1 d . . .
C1 C 0.32958(16) 0.0562(2) 0.4109(2) 0.0325(4) Uani 1 1 d . . .
C4 C 0.15461(19) -0.0155(2) 0.3185(2) 0.0421(5) Uani 1 1 d . . .
H4 H 0.0953 -0.0376 0.2862 0.050 Uiso 1 1 calc R . .
C6 C 0.24957(16) 0.0680(2) 0.4896(2) 0.0354(5) Uani 1 1 d . . .
H6 H 0.2555 0.1004 0.5741 0.043 Uiso 1 1 calc R . .
C13 C 0.5951(2) 0.2921(3) -0.1175(3) 0.0460(6) Uani 1 1 d . . .
H13A H 0.5298 0.2753 -0.0976 0.069 Uiso 1 1 calc R . .
H13B H 0.6146 0.2450 -0.1926 0.069 Uiso 1 1 calc R . .
H13C H 0.6023 0.3764 -0.1373 0.069 Uiso 1 1 calc R . .
C9 C 0.66575(18) 0.1889(2) 0.2124(3) 0.0386(5) Uani 1 1 d . . .
H9 H 0.6368 0.1584 0.2881 0.046 Uiso 1 1 calc R . .
C14 C 0.80485(19) 0.3288(2) -0.1204(3) 0.0426(6) Uani 1 1 d . . .
H14A H 0.8718 0.3320 -0.1033 0.064 Uiso 1 1 calc R . .
H14B H 0.7815 0.4089 -0.1366 0.064 Uiso 1 1 calc R . .
H14C H 0.7932 0.2792 -0.1968 0.064 Uiso 1 1 calc R . .
C7 C 0.0747(2) 0.0443(3) 0.5323(3) 0.0542(7) Uani 1 1 d . . .
H7A H 0.0197 0.0155 0.4859 0.081 Uiso 1 1 calc R . .
H7B H 0.0658 0.1276 0.5556 0.081 Uiso 1 1 calc R . .
H7C H 0.0837 -0.0025 0.6114 0.081 Uiso 1 1 calc R . .
C10 C 0.76280(18) 0.2029(2) 0.2102(2) 0.0373(5) Uani 1 1 d . . .
H10 H 0.7983 0.1815 0.2842 0.045 Uiso 1 1 calc R . .
N3 N 0.80685(12) 0.24702(17) 0.1028(2) 0.0341(4) Uani 1 1 d . . .

loop_
_atom_site_aniso_label
_atom_site_aniso_U_11
_atom_site_aniso_U_22
_atom_site_aniso_U_33
_atom_site_aniso_U_23
_atom_site_aniso_U_13
_atom_site_aniso_U_12
Ag1 0.01793(8) 0.07142(14) 0.05438(11) 0.01752(11) 0.00244(9) 0.00047(7)
S1 0.0276(2) 0.0618(4) 0.0284(2) 0.0006(3) -0.0033(2) 0.0097(2)
O3 0.0408(11) 0.0622(12) 0.0488(11) 0.0054(9) -0.0113(8) -0.0125(8)
O2 0.0451(10) 0.0911(14) 0.0301(10) -0.0078(9) -0.0061(8) 0.0167(10)
N2 0.0219(8) 0.0411(10) 0.0387(12) 0.0020(8) 0.0000(8) -0.0020(6)
C3 0.0500(14) 0.0316(11) 0.0326(10) 0.0027(8) 0.0007(10) -0.0065(10)
C12 0.0242(10) 0.0342(11) 0.0349(11) -0.0048(8) -0.0019(8) -0.0020(8)
C11 0.0242(10) 0.0311(10) 0.0350(11) -0.0062(8) 0.0043(8) -0.0038(8)
O1 0.0389(10) 0.0968(16) 0.0410(10) 0.0017(10) -0.0011(8) 0.0318(11)
C2 0.0420(12) 0.0301(11) 0.0295(10) 0.0041(8) 0.0070(8) 0.0057(9)
C8 0.082(2) 0.0492(15) 0.0376(15) -0.0056(11) 0.0014(13) -0.0194(14)
N1 0.0454(12) 0.0466(12) 0.0329(10) -0.0034(8) 0.0113(9) 0.0094(9)
C5 0.0380(12) 0.0334(11) 0.0443(12) 0.0029(9) 0.0084(10) 0.0022(9)
C1 0.0321(11) 0.0358(11) 0.0295(10) 0.0028(8) 0.0028(8) 0.0092(9)
C4 0.0386(12) 0.0403(13) 0.0473(13) 0.0042(10) -0.0020(10) -0.0093(10)
C6 0.0377(12) 0.0365(11) 0.0321(10) 0.0004(8) 0.0044(9) 0.0051(9)
C13 0.0318(12) 0.0621(17) 0.0443(13) 0.0084(11) -0.0066(11) -0.0014(11)
C9 0.0279(12) 0.0523(15) 0.0354(11) 0.0057(10) 0.0042(9) -0.0029(9)
C14 0.0360(13) 0.0512(15) 0.0408(12) -0.0032(10) 0.0114(10) -0.0112(10)
C7 0.0406(14) 0.0590(17) 0.0629(16) -0.0007(14) 0.0167(13) -0.0029(12)
C10 0.0273(11) 0.0501(14) 0.0346(11) 0.0002(9) -0.0053(9) -0.0009(9)
N3 0.0211(8) 0.0415(10) 0.0397(12) -0.0092(8) -0.0003(7) -0.0023(7)

loop_
_atom_type_symbol
_atom_type_description
_atom_type_scat_dispersion_real
_atom_type_scat_dispersion_imag
_atom_type_scat_source
C C 0.0033 0.0016 'International Tables Vol C Tables 4.2.6.8 and 6.1.1.4'
H H 0.0000 0.0000 'International Tables Vol C Tables 4.2.6.8 and 6.1.1.4'
N N 0.0061 0.0033 'International Tables Vol C Tables 4.2.6.8 and 6.1.1.4'
O O 0.0106 0.0060 'International Tables Vol C Tables 4.2.6.8 and 6.1.1.4'
S S 0.1246 0.1234 'International Tables Vol C Tables 4.2.6.8 and 6.1.1.4'
Ag Ag -0.8971 1.1015 'International Tables Vol C Tables 4.2.6.8 and 6.1.1.4'

loop_
_geom_angle_atom_site_label_1
_geom_angle_atom_site_label_2
_geom_angle_atom_site_label_3
_geom_angle
_geom_angle_site_symmetry_1
_geom_angle_site_symmetry_3
_geom_angle_publ_flag
N2 Ag1 N3 152.14(7) . 4_455 ?
N2 Ag1 N1 117.31(7) . . ?
N3 Ag1 N1 90.54(7) 4_455 . ?
N1 Ag1 O3 79.00(7) . . ?
N2 Ag1 O3 96.31(7) . . ?
N3 Ag1 O3 90.66(7) 4_455 . ?
O2 S1 O1 113.34(11) . . ?
O2 S1 O3 113.01(15) . . ?
O1 S1 O3 111.34(13) . . ?
O2 S1 C1 106.99(12) . . ?
O1 S1 C1 106.88(13) . . ?
O3 S1 C1 104.60(10) . . ?
C12 N2 C9 118.4(2) . . ?
C12 N2 Ag1 124.51(15) . . ?
C9 N2 Ag1 117.08(16) . . ?
C4 C3 C2 118.7(2) . . ?
C4 C3 C8 119.7(2) . . ?
C2 C3 C8 121.6(2) . . ?
N2 C12 C11 120.39(19) . . ?
N2 C12 C13 118.1(2) . . ?
C11 C12 C13 121.5(2) . . ?
N3 C11 C12 120.39(19) . . ?
N3 C11 C14 117.9(2) . . ?
C12 C11 C14 121.7(2) . . ?
C3 C2 C1 119.2(2) . . ?
C3 C2 N1 121.0(2) . . ?
C1 C2 N1 119.6(2) . . ?
C3 C8 H8A 109.5 . . ?
C3 C8 H8B 109.5 . . ?
H8A C8 H8B 109.5 . . ?
C3 C8 H8C 109.5 . . ?
H8A C8 H8C 109.5 . . ?
H8B C8 H8C 109.5 . . ?
C2 N1 Ag1 112.46(16) . . ?
C2 N1 H1N 110.6(17) . . ?
Ag1 N1 H1N 92.2(18) . . ?
C2 N1 H2N 122.7(15) . . ?
Ag1 N1 H2N 106(3) . . ?
H1N N1 H2N 109(2) . . ?
C4 C5 C6 117.6(2) . . ?
C4 C5 C7 121.7(3) . . ?
C6 C5 C7 120.7(2) . . ?
C6 C1 C2 120.2(2) . . ?
C6 C1 S1 119.03(17) . . ?
C2 C1 S1 120.51(16) . . ?
C5 C4 C3 122.8(2) . . ?
C5 C4 H4 118.6 . . ?
C3 C4 H4 118.6 . . ?
C1 C6 C5 121.5(2) . . ?
C1 C6 H6 119.3 . . ?
C5 C6 H6 119.3 . . ?
C12 C13 H13A 109.5 . . ?
C12 C13 H13B 109.5 . . ?
H13A C13 H13B 109.5 . . ?
C12 C13 H13C 109.5 . . ?
H13A C13 H13C 109.5 . . ?
H13B C13 H13C 109.5 . . ?
N2 C9 C10 121.3(2) . . ?
N2 C9 H9 119.3 . . ?
C10 C9 H9 119.3 . . ?
C11 C14 H14A 109.5 . . ?
C11 C14 H14B 109.5 . . ?
H14A C14 H14B 109.5 . . ?
C11 C14 H14C 109.5 . . ?
H14A C14 H14C 109.5 . . ?
H14B C14 H14C 109.5 . . ?
C5 C7 H7A 109.5 . . ?
C5 C7 H7B 109.5 . . ?
H7A C7 H7B 109.5 . . ?
C5 C7 H7C 109.5 . . ?
H7A C7 H7C 109.5 . . ?
H7B C7 H7C 109.5 . . ?
N3 C10 C9 120.9(2) . . ?
N3 C10 H10 119.6 . . ?
C9 C10 H10 119.6 . . ?
C11 N3 C10 118.60(18) . . ?
C11 N3 Ag1 122.24(15) . 4 ?
C10 N3 Ag1 117.55(16) . 4 ?

loop_
_geom_bond_atom_site_label_1
_geom_bond_atom_site_label_2
_geom_bond_distance
_geom_bond_site_symmetry_2
_geom_bond_publ_flag
Ag1 N2 2.2029(19) . ?
Ag1 N3 2.2491(18) 4_455 ?
Ag1 N1 2.433(2) . ?
Ag1 O3 2.634(2) . ?
S1 O2 1.4464(18) . ?
S1 O1 1.454(2) . ?
S1 O3 1.459(2) . ?
S1 C1 1.776(2) . ?
N2 C12 1.334(3) . ?
N2 C9 1.338(3) . ?
C3 C4 1.396(4) . ?
C3 C2 1.397(3) . ?
C3 C8 1.512(3) . ?
C12 C11 1.413(3) . ?
C12 C13 1.496(3) . ?
C11 N3 1.330(3) . ?
C11 C14 1.502(3) . ?
C2 C1 1.404(3) . ?
C2 N1 1.405(3) . ?
C8 H8A 0.9600 . ?
C8 H8B 0.9600 . ?
C8 H8C 0.9600 . ?
N1 H1N 0.866(16) . ?
N1 H2N 0.815(18) . ?
C5 C4 1.384(4) . ?
C5 C6 1.390(3) . ?
C5 C7 1.504(4) . ?
C1 C6 1.385(3) . ?
C4 H4 0.9300 . ?
C6 H6 0.9300 . ?
C13 H13A 0.9600 . ?
C13 H13B 0.9600 . ?
C13 H13C 0.9600 . ?
C9 C10 1.377(3) . ?
C9 H9 0.9300 . ?
C14 H14A 0.9600 . ?
C14 H14B 0.9600 . ?
C14 H14C 0.9600 . ?
C7 H7A 0.9600 . ?
C7 H7B 0.9600 . ?
C7 H7C 0.9600 . ?
C10 N3 1.342(3) . ?
C10 H10 0.9300 . ?
N3 Ag1 2.2491(18) 4 ?

loop_
_geom_hbond_atom_site_label_D
_geom_hbond_atom_site_label_H
_geom_hbond_atom_site_label_A
_geom_hbond_distance_DH
_geom_hbond_distance_HA
_geom_hbond_distance_DA
_geom_hbond_angle_DHA
_geom_hbond_site_symmetry_A
N1 H2N O1 0.815(18) 2.35(3) 2.955(3) 132(3) 2_654
N1 H2N O2 0.815(18) 2.603(19) 3.034(3) 114.5(11) 2_654
N1 H1N O1 0.866(16) 2.11(2) 2.842(3) 141(2) .

loop_
_geom_torsion_atom_site_label_1
_geom_torsion_atom_site_label_2
_geom_torsion_atom_site_label_3
_geom_torsion_atom_site_label_4
_geom_torsion
_geom_torsion_site_symmetry_1
_geom_torsion_site_symmetry_2
_geom_torsion_site_symmetry_3
_geom_torsion_site_symmetry_4
_geom_torsion_publ_flag
N3 Ag1 N2 C12 -46.9(3) 4_455 . . . ?
N1 Ag1 N2 C12 128.73(18) . . . . ?
N3 Ag1 N2 C9 134.05(19) 4_455 . . . ?
N1 Ag1 N2 C9 -50.30(19) . . . . ?
C9 N2 C12 C11 -1.7(3) . . . . ?
Ag1 N2 C12 C11 179.27(16) . . . . ?
C9 N2 C12 C13 179.4(2) . . . . ?
Ag1 N2 C12 C13 0.4(3) . . . . ?
N2 C12 C11 N3 1.3(3) . . . . ?
C13 C12 C11 N3 -179.9(2) . . . . ?
N2 C12 C11 C14 -176.9(2) . . . . ?
C13 C12 C11 C14 1.9(3) . . . . ?
C4 C3 C2 C1 -0.7(3) . . . . ?
C8 C3 C2 C1 179.6(2) . . . . ?
C4 C3 C2 N1 -176.4(2) . . . . ?
C8 C3 C2 N1 3.9(4) . . . . ?
C3 C2 N1 Ag1 106.7(2) . . . . ?
C1 C2 N1 Ag1 -69.0(2) . . . . ?
N2 Ag1 N1 C2 144.50(16) . . . . ?
N3 Ag1 N1 C2 -37.53(17) 4_455 . . . ?
C3 C2 C1 C6 2.5(3) . . . . ?
N1 C2 C1 C6 178.3(2) . . . . ?
C3 C2 C1 S1 -171.39(17) . . . . ?
N1 C2 C1 S1 4.4(3) . . . . ?
O2 S1 C1 C6 15.8(2) . . . . ?
O1 S1 C1 C6 137.50(18) . . . . ?
O3 S1 C1 C6 -104.34(19) . . . . ?
O2 S1 C1 C2 -170.28(19) . . . . ?
O1 S1 C1 C2 -48.6(2) . . . . ?
O3 S1 C1 C2 69.6(2) . . . . ?
C6 C5 C4 C3 1.8(4) . . . . ?
C7 C5 C4 C3 -177.3(2) . . . . ?
C2 C3 C4 C5 -1.5(4) . . . . ?
C8 C3 C4 C5 178.2(2) . . . . ?
C2 C1 C6 C5 -2.2(3) . . . . ?
S1 C1 C6 C5 171.77(18) . . . . ?
C4 C5 C6 C1 0.0(3) . . . . ?
C7 C5 C6 C1 179.2(2) . . . . ?
C12 N2 C9 C10 1.0(4) . . . . ?
Ag1 N2 C9 C10 -179.87(19) . . . . ?
N2 C9 C10 N3 0.1(4) . . . . ?
C12 C11 N3 C10 -0.1(3) . . . . ?
C14 C11 N3 C10 178.2(2) . . . . ?
C12 C11 N3 Ag1 -165.23(16) . . . 4 ?
C14 C11 N3 Ag1 13.0(3) . . . 4 ?
C9 C10 N3 C11 -0.6(4) . . . . ?
C9 C10 N3 Ag1 165.24(19) . . . 4 ?
